data_1553219
loop_
_publ_author_name
'Cai, Shujun'
'Xiao, Zheming'
'Ou, Jinjie'
'Shi, Yingbo'
'Gao, Shuanhu'

_publ_section_title
;
 A photo-induced C--C bond formation methodology to construct
 tetrahydrofluorenones and their related structures
;
_journal_issue 3
_journal_name_full 'Organic Chemistry Frontiers'
_journal_page_first 354
_journal_paper_doi 10.1039/C5QO00392J
_journal_volume 3
_journal_year 2016
_chemical_formula_sum 'C20 H28 O2 Si'
_chemical_formula_weight 328.51
_space_group_IT_number 14
_space_group_name_Hall '-P 2yn'
_space_group_name_H-M_alt 'P 1 21/n 1'
_symmetry_cell_setting monoclinic
_symmetry_space_group_name_H-M 'P 1 21/n 1'
_atom_sites_solution_hydrogens geom
_atom_sites_solution_primary direct
_atom_sites_solution_secondary difmap
_audit_creation_method SHELXL-97
_audit_update_record
;
2015-11-20 deposited with the CCDC.
2016-01-14 downloaded from the CCDC.
;
_cell_angle_alpha 90.00
_cell_angle_beta 90.916(2)
_cell_angle_gamma 90.00
_cell_formula_units_Z 4
_cell_length_a 7.5687(5)
_cell_length_b 30.831(2)
_cell_length_c 8.0907(6)
_cell_measurement_temperature 173(2)
_cell_volume 1887.7(2)
_computing_structure_refinement 'SHELXL-97 (Sheldrick, 2008)'
_computing_structure_solution 'SHELXS-97 (Sheldrick, 2008)'
_diffrn_ambient_temperature 173(2)
_diffrn_measured_fraction_theta_full 0.999
_diffrn_measured_fraction_theta_max 0.999
_diffrn_radiation_monochromator graphite
_diffrn_radiation_source 'fine-focus sealed tube'
_diffrn_radiation_type MoK\a
_diffrn_radiation_wavelength 0.71073
_diffrn_reflns_av_R_equivalents 0.0641
_diffrn_reflns_av_sigmaI/netI 0.0415
_diffrn_reflns_limit_h_max 9
_diffrn_reflns_limit_h_min -9
_diffrn_reflns_limit_k_max 35
_diffrn_reflns_limit_k_min -36
_diffrn_reflns_limit_l_max 9
_diffrn_reflns_limit_l_min -9
_diffrn_reflns_number 21646
_diffrn_reflns_theta_full 25.00
_diffrn_reflns_theta_max 25.00
_diffrn_reflns_theta_min 2.60
_exptl_absorpt_coefficient_mu 0.132
_exptl_absorpt_correction_T_max 0.9754
_exptl_absorpt_correction_T_min 0.9590
_exptl_absorpt_correction_type multi-scan
_exptl_absorpt_process_details sadabs
_exptl_crystal_colour colorless
_exptl_crystal_density_diffrn 1.156
_exptl_crystal_density_method 'not measured'
_exptl_crystal_description block
_exptl_crystal_F_000 712
_exptl_crystal_size_max 0.32
_exptl_crystal_size_mid 0.28
_exptl_crystal_size_min 0.19
_refine_diff_density_max 0.302
_refine_diff_density_min -0.272
_refine_diff_density_rms 0.051
_refine_ls_extinction_method none
_refine_ls_goodness_of_fit_ref 1.089
_refine_ls_hydrogen_treatment constr
_refine_ls_matrix_type full
_refine_ls_number_parameters 208
_refine_ls_number_reflns 3312
_refine_ls_number_restraints 0
_refine_ls_restrained_S_all 1.089
_refine_ls_R_factor_all 0.0725
_refine_ls_R_factor_gt 0.0535
_refine_ls_shift/su_max 0.000
_refine_ls_shift/su_mean 0.000
_refine_ls_structure_factor_coef Fsqd
_refine_ls_weighting_details 'calc w=1/[\s^2^(Fo^2^)+(0.0488P)^2^+1.7996P] where P=(Fo^2^+2Fc^2^)/3'
_refine_ls_weighting_scheme calc
_refine_ls_wR_factor_gt 0.1300
_refine_ls_wR_factor_ref 0.1403
_reflns_number_gt 2576
_reflns_number_total 3312
_reflns_threshold_expression >2sigma(I)
_cod_data_source_file c5qo00392j2.cif
_cod_data_source_block z
_cod_depositor_comments
;
The following automatic conversions were performed:

data item '_symmetry_cell_setting' value 'Monoclinic' was changed to
'monoclinic' in accordance with the
/home/saulius/struct/COD-crude-data/automatic-downloads/DataCite-retrospective/RSC/depositions/lib/dictionaries/cif_core.dic
dictionary named 'cif_core.dic' version 2.4.2 last updated on
2011-04-26.

Automatic conversion script
Id: cif_fix_values 6909 2019-04-08 15:41:33Z antanas 
;
_cod_original_cell_volume 1887.8(2)
_cod_original_sg_symbol_H-M P2(1)/n
_cod_database_code 1553219

loop_
_symmetry_equiv_pos_as_xyz
'x, y, z'
'-x+1/2, y+1/2, -z+1/2'
'-x, -y, -z'
'x-1/2, -y-1/2, z-1/2'

loop_
_atom_site_label
_atom_site_type_symbol
_atom_site_fract_x
_atom_site_fract_y
_atom_site_fract_z
_atom_site_U_iso_or_equiv
_atom_site_adp_type
_atom_site_occupancy
_atom_site_symmetry_multiplicity
_atom_site_calc_flag
_atom_site_refinement_flags
Si1 Si 0.96470(10) 0.16712(2) 0.02438(9) 0.0314(2) Uani 1 1 d .
O1 O 0.1989(2) -0.01322(7) 0.2977(2) 0.0406(5) Uani 1 1 d .
O2 O 0.8979(3) 0.12042(6) -0.0523(2) 0.0363(5) Uani 1 1 d .
C1 C 0.4040(4) -0.09129(9) 0.4498(4) 0.0373(7) Uani 1 1 d .
H1A H 0.3018 -0.1033 0.3870 0.045 Uiso 1 1 calc R
H1B H 0.3643 -0.0839 0.5624 0.045 Uiso 1 1 calc R
C2 C 0.5511(4) -0.12500(10) 0.4602(4) 0.0478(8) Uani 1 1 d .
H2A H 0.5179 -0.1477 0.5403 0.057 Uiso 1 1 calc R
H2B H 0.5632 -0.1390 0.3508 0.057 Uiso 1 1 calc R
C3 C 0.7279(4) -0.10570(10) 0.5126(4) 0.0460(8) Uani 1 1 d .
H3A H 0.8172 -0.1291 0.5196 0.055 Uiso 1 1 calc R
H3B H 0.7172 -0.0928 0.6240 0.055 Uiso 1 1 calc R
C4 C 0.7908(4) -0.07110(9) 0.3930(4) 0.0359(7) Uani 1 1 d .
H4A H 0.8835 -0.0532 0.4474 0.043 Uiso 1 1 calc R
H4B H 0.8429 -0.0852 0.2952 0.043 Uiso 1 1 calc R
C5 C 0.6404(3) -0.04260(8) 0.3389(3) 0.0281(6) Uani 1 1 d .
C6 C 0.4696(3) -0.05160(9) 0.3663(3) 0.0300(6) Uani 1 1 d .
C7 C 0.3590(3) -0.01653(9) 0.2927(3) 0.0299(6) Uani 1 1 d .
C8 C 0.4854(3) 0.01404(8) 0.2120(3) 0.0266(6) Uani 1 1 d .
C9 C 0.6557(3) -0.00173(8) 0.2443(3) 0.0270(6) Uani 1 1 d .
C10 C 0.8006(3) 0.02010(8) 0.1858(3) 0.0289(6) Uani 1 1 d .
H10A H 0.9167 0.0097 0.2082 0.035 Uiso 1 1 calc R
C11 C 0.7736(3) 0.05805(8) 0.0922(3) 0.0286(6) Uani 1 1 d .
C12 C 0.6046(3) 0.07309(9) 0.0599(3) 0.0298(6) Uani 1 1 d .
H12A H 0.5878 0.0987 -0.0037 0.036 Uiso 1 1 calc R
C13 C 0.4580(3) 0.05074(9) 0.1204(3) 0.0299(6) Uani 1 1 d .
H13A H 0.3415 0.0609 0.0981 0.036 Uiso 1 1 calc R
C14 C 0.9351(4) 0.08003(9) 0.0257(4) 0.0377(7) Uani 1 1 d .
H14A H 1.0206 0.0849 0.1178 0.045 Uiso 1 1 calc R
H14B H 0.9916 0.0605 -0.0550 0.045 Uiso 1 1 calc R
C15 C 0.8735(5) 0.17467(12) 0.2343(4) 0.0554(9) Uani 1 1 d .
H15A H 0.9222 0.1525 0.3088 0.083 Uiso 1 1 calc R
H15B H 0.7445 0.1720 0.2289 0.083 Uiso 1 1 calc R
H15C H 0.9057 0.2035 0.2758 0.083 Uiso 1 1 calc R
C16 C 1.2106(4) 0.16806(11) 0.0361(5) 0.0540(9) Uani 1 1 d .
H16A H 1.2522 0.1462 0.1155 0.081 Uiso 1 1 calc R
H16B H 1.2506 0.1968 0.0720 0.081 Uiso 1 1 calc R
H16C H 1.2583 0.1617 -0.0731 0.081 Uiso 1 1 calc R
C17 C 0.8770(4) 0.20878(9) -0.1242(4) 0.0407(7) Uani 1 1 d .
C18 C 0.9324(5) 0.25439(10) -0.0701(5) 0.0644(11) Uani 1 1 d .
H18A H 0.8862 0.2757 -0.1498 0.097 Uiso 1 1 calc R
H18B H 1.0616 0.2562 -0.0652 0.097 Uiso 1 1 calc R
H18C H 0.8848 0.2605 0.0394 0.097 Uiso 1 1 calc R
C19 C 0.6753(5) 0.20664(12) -0.1302(5) 0.0632(10) Uani 1 1 d .
H19A H 0.6296 0.2282 -0.2089 0.095 Uiso 1 1 calc R
H19B H 0.6291 0.2127 -0.0201 0.095 Uiso 1 1 calc R
H19C H 0.6377 0.1776 -0.1654 0.095 Uiso 1 1 calc R
C20 C 0.9462(6) 0.19979(12) -0.2975(4) 0.0681(11) Uani 1 1 d .
H20A H 0.8997 0.2217 -0.3746 0.102 Uiso 1 1 calc R
H20B H 0.9078 0.1709 -0.3336 0.102 Uiso 1 1 calc R
H20C H 1.0756 0.2010 -0.2953 0.102 Uiso 1 1 calc R

loop_
_atom_site_aniso_label
_atom_site_aniso_U_11
_atom_site_aniso_U_22
_atom_site_aniso_U_33
_atom_site_aniso_U_23
_atom_site_aniso_U_13
_atom_site_aniso_U_12
Si1 0.0349(4) 0.0316(4) 0.0278(4) 0.0003(3) 0.0002(3) -0.0023(3)
O1 0.0239(11) 0.0546(13) 0.0434(12) 0.0033(10) 0.0018(8) -0.0005(9)
O2 0.0433(11) 0.0291(11) 0.0366(11) 0.0041(9) 0.0017(9) -0.0047(8)
C1 0.0437(17) 0.0349(16) 0.0334(16) 0.0023(13) 0.0025(13) -0.0056(13)
C2 0.063(2) 0.0306(16) 0.050(2) 0.0060(15) 0.0097(16) -0.0017(15)
C3 0.0509(19) 0.0449(19) 0.0424(18) 0.0114(15) 0.0081(14) 0.0153(15)
C4 0.0382(16) 0.0339(16) 0.0356(16) 0.0042(13) -0.0008(12) 0.0067(12)
C5 0.0300(14) 0.0296(15) 0.0247(13) -0.0016(11) -0.0007(11) 0.0019(11)
C6 0.0332(15) 0.0324(15) 0.0244(14) -0.0017(11) -0.0007(11) -0.0013(12)
C7 0.0284(15) 0.0383(16) 0.0231(13) -0.0024(11) -0.0002(11) -0.0016(12)
C8 0.0235(13) 0.0312(15) 0.0251(13) -0.0024(11) -0.0010(10) 0.0014(11)
C9 0.0276(14) 0.0273(14) 0.0260(14) -0.0022(11) -0.0031(10) 0.0019(11)
C10 0.0244(13) 0.0300(15) 0.0322(15) -0.0036(12) -0.0017(11) 0.0032(11)
C11 0.0297(14) 0.0270(14) 0.0292(14) -0.0037(11) 0.0023(11) -0.0003(11)
C12 0.0341(15) 0.0263(14) 0.0289(14) 0.0007(11) -0.0008(11) 0.0047(11)
C13 0.0267(14) 0.0353(16) 0.0275(14) -0.0024(12) -0.0026(11) 0.0064(11)
C14 0.0337(16) 0.0318(16) 0.0478(18) 0.0031(13) 0.0062(13) 0.0001(12)
C15 0.068(2) 0.062(2) 0.0365(18) -0.0045(16) 0.0045(16) 0.0033(18)
C16 0.0437(18) 0.047(2) 0.071(2) 0.0009(17) -0.0064(17) -0.0043(15)
C17 0.0540(19) 0.0310(16) 0.0369(16) 0.0004(13) -0.0064(14) -0.0027(13)
C18 0.088(3) 0.0327(19) 0.071(3) 0.0044(17) -0.026(2) -0.0061(18)
C19 0.055(2) 0.062(2) 0.072(3) 0.0077(19) -0.0238(19) 0.0089(18)
C20 0.111(3) 0.059(2) 0.0345(18) 0.0118(17) 0.0031(19) -0.006(2)

loop_
_atom_type_symbol
_atom_type_description
_atom_type_scat_dispersion_real
_atom_type_scat_dispersion_imag
_atom_type_scat_source
C C 0.0033 0.0016 'International Tables Vol C Tables 4.2.6.8 and 6.1.1.4'
H H 0.0000 0.0000 'International Tables Vol C Tables 4.2.6.8 and 6.1.1.4'
O O 0.0106 0.0060 'International Tables Vol C Tables 4.2.6.8 and 6.1.1.4'
Si Si 0.0817 0.0704 'International Tables Vol C Tables 4.2.6.8 and 6.1.1.4'

loop_
_geom_angle_atom_site_label_1
_geom_angle_atom_site_label_2
_geom_angle_atom_site_label_3
_geom_angle
O2 Si1 C15 109.75(14)
O2 Si1 C16 109.51(13)
C15 Si1 C16 109.70(17)
O2 Si1 C17 104.75(12)
C15 Si1 C17 111.56(15)
C16 Si1 C17 111.45(15)
C14 O2 Si1 122.81(18)
C6 C1 C2 109.7(2)
C6 C1 H1A 109.7
C2 C1 H1A 109.7
C6 C1 H1B 109.7
C2 C1 H1B 109.7
H1A C1 H1B 108.2
C3 C2 C1 112.8(3)
C3 C2 H2A 109.0
C1 C2 H2A 109.0
C3 C2 H2B 109.0
C1 C2 H2B 109.0
H2A C2 H2B 107.8
C2 C3 C4 112.4(3)
C2 C3 H3A 109.1
C4 C3 H3A 109.1
C2 C3 H3B 109.1
C4 C3 H3B 109.1
H3A C3 H3B 107.9
C5 C4 C3 110.7(2)
C5 C4 H4A 109.5
C3 C4 H4A 109.5
C5 C4 H4B 109.5
C3 C4 H4B 109.5
H4A C4 H4B 108.1
C6 C5 C9 110.2(2)
C6 C5 C4 124.0(2)
C9 C5 C4 125.8(2)
C5 C6 C7 108.7(2)
C5 C6 C1 125.0(2)
C7 C6 C1 126.2(2)
O1 C7 C6 127.0(3)
O1 C7 C8 127.2(2)
C6 C7 C8 105.8(2)
C13 C8 C9 121.4(2)
C13 C8 C7 131.6(2)
C9 C8 C7 107.0(2)
C10 C9 C8 120.2(2)
C10 C9 C5 131.6(2)
C8 C9 C5 108.2(2)
C9 C10 C11 118.8(2)
C9 C10 H10A 120.6
C11 C10 H10A 120.6
C12 C11 C10 120.5(2)
C12 C11 C14 122.4(2)
C10 C11 C14 117.1(2)
C11 C12 C13 120.3(2)
C11 C12 H12A 119.8
C13 C12 H12A 119.8
C8 C13 C12 118.8(2)
C8 C13 H13A 120.6
C12 C13 H13A 120.6
O2 C14 C11 113.4(2)
O2 C14 H14A 108.9
C11 C14 H14A 108.9
O2 C14 H14B 108.9
C11 C14 H14B 108.9
H14A C14 H14B 107.7
Si1 C15 H15A 109.5
Si1 C15 H15B 109.5
H15A C15 H15B 109.5
Si1 C15 H15C 109.5
H15A C15 H15C 109.5
H15B C15 H15C 109.5
Si1 C16 H16A 109.5
Si1 C16 H16B 109.5
H16A C16 H16B 109.5
Si1 C16 H16C 109.5
H16A C16 H16C 109.5
H16B C16 H16C 109.5
C19 C17 C18 108.5(3)
C19 C17 C20 108.7(3)
C18 C17 C20 109.4(3)
C19 C17 Si1 109.5(2)
C18 C17 Si1 110.7(2)
C20 C17 Si1 109.9(2)
C17 C18 H18A 109.5
C17 C18 H18B 109.5
H18A C18 H18B 109.5
C17 C18 H18C 109.5
H18A C18 H18C 109.5
H18B C18 H18C 109.5
C17 C19 H19A 109.5
C17 C19 H19B 109.5
H19A C19 H19B 109.5
C17 C19 H19C 109.5
H19A C19 H19C 109.5
H19B C19 H19C 109.5
C17 C20 H20A 109.5
C17 C20 H20B 109.5
H20A C20 H20B 109.5
C17 C20 H20C 109.5
H20A C20 H20C 109.5
H20B C20 H20C 109.5

loop_
_geom_bond_atom_site_label_1
_geom_bond_atom_site_label_2
_geom_bond_distance
Si1 O2 1.644(2)
Si1 C15 1.858(3)
Si1 C16 1.862(3)
Si1 C17 1.874(3)
O1 C7 1.218(3)
O2 C14 1.422(3)
C1 C6 1.487(4)
C1 C2 1.524(4)
C1 H1A 0.9900
C1 H1B 0.9900
C2 C3 1.519(4)
C2 H2A 0.9900
C2 H2B 0.9900
C3 C4 1.522(4)
C3 H3A 0.9900
C3 H3B 0.9900
C4 C5 1.498(4)
C4 H4A 0.9900
C4 H4B 0.9900
C5 C6 1.344(4)
C5 C9 1.480(4)
C6 C7 1.486(4)
C7 C8 1.500(4)
C8 C13 1.367(4)
C8 C9 1.398(3)
C9 C10 1.377(4)
C10 C11 1.407(4)
C10 H10A 0.9500
C11 C12 1.381(4)
C11 C14 1.505(4)
C12 C13 1.401(4)
C12 H12A 0.9500
C13 H13A 0.9500
C14 H14A 0.9900
C14 H14B 0.9900
C15 H15A 0.9800
C15 H15B 0.9800
C15 H15C 0.9800
C16 H16A 0.9800
C16 H16B 0.9800
C16 H16C 0.9800
C17 C19 1.528(4)
C17 C18 1.530(4)
C17 C20 1.530(5)
C18 H18A 0.9800
C18 H18B 0.9800
C18 H18C 0.9800
C19 H19A 0.9800
C19 H19B 0.9800
C19 H19C 0.9800
C20 H20A 0.9800
C20 H20B 0.9800
C20 H20C 0.9800

loop_
_geom_torsion_atom_site_label_1
_geom_torsion_atom_site_label_2
_geom_torsion_atom_site_label_3
_geom_torsion_atom_site_label_4
_geom_torsion
C15 Si1 O2 C14 -59.2(2)
C16 Si1 O2 C14 61.3(2)
C17 Si1 O2 C14 -179.1(2)
C6 C1 C2 C3 43.9(3)
C1 C2 C3 C4 -60.1(4)
C2 C3 C4 C5 41.5(3)
C3 C4 C5 C6 -12.1(4)
C3 C4 C5 C9 170.0(3)
C9 C5 C6 C7 -0.8(3)
C4 C5 C6 C7 -179.0(2)
C9 C5 C6 C1 176.6(2)
C4 C5 C6 C1 -1.6(4)
C2 C1 C6 C5 -14.3(4)
C2 C1 C6 C7 162.7(3)
C5 C6 C7 O1 -177.7(3)
C1 C6 C7 O1 4.9(4)
C5 C6 C7 C8 2.0(3)
C1 C6 C7 C8 -175.4(2)
O1 C7 C8 C13 -3.4(5)
C6 C7 C8 C13 176.9(3)
O1 C7 C8 C9 177.3(3)
C6 C7 C8 C9 -2.4(3)
C13 C8 C9 C10 1.0(4)
C7 C8 C9 C10 -179.6(2)
C13 C8 C9 C5 -177.4(2)
C7 C8 C9 C5 2.0(3)
C6 C5 C9 C10 -179.0(3)
C4 C5 C9 C10 -0.8(4)
C6 C5 C9 C8 -0.8(3)
C4 C5 C9 C8 177.4(2)
C8 C9 C10 C11 -0.6(4)
C5 C9 C10 C11 177.4(3)
C9 C10 C11 C12 0.0(4)
C9 C10 C11 C14 -177.9(2)
C10 C11 C12 C13 0.2(4)
C14 C11 C12 C13 178.0(2)
C9 C8 C13 C12 -0.8(4)
C7 C8 C13 C12 180.0(3)
C11 C12 C13 C8 0.2(4)
Si1 O2 C14 C11 112.2(2)
C12 C11 C14 O2 8.3(4)
C10 C11 C14 O2 -173.8(2)
O2 Si1 C17 C19 61.4(2)
C15 Si1 C17 C19 -57.3(3)
C16 Si1 C17 C19 179.7(2)
O2 Si1 C17 C18 -178.9(2)
C15 Si1 C17 C18 62.4(3)
C16 Si1 C17 C18 -60.6(3)
O2 Si1 C17 C20 -57.9(3)
C15 Si1 C17 C20 -176.6(2)
C16 Si1 C17 C20 60.4(3)
